data_1505822
loop_
_publ_author_name
'Ishii, Akihiko'
'Ohishi, Masayuki'
'Matsumoto, Kimiyo'
'Takayanagi, Toshiyuki'

_publ_section_title
;
 Synthesis and properties of a dithiirane trans-1,2-dioxide, a
 three-membered vic-disulfoxide.
;
_journal_issue 1
_journal_name_full 'Organic letters'
_journal_page_first 91
_journal_page_last 94
_journal_paper_doi 10.1021/ol052570f
_journal_volume 8
_journal_year 2006
_chemical_compound_source 'Local laboratory'
_chemical_formula_moiety 'C15 H24 O S2 '
_chemical_formula_sum 'C15 H24 O S2'
_chemical_formula_weight 284.484
_chemical_name_systematic
;
 ?
;
_space_group_IT_number 19
_symmetry_cell_setting orthorhombic
_symmetry_space_group_name_Hall 'P 2ac 2ab'
_symmetry_space_group_name_H-M 'P 21 21 21'
_audit_creation_method maXus
_cell_angle_alpha 90.00
_cell_angle_beta 90.00
_cell_angle_gamma 90.00
_cell_formula_units_Z 4
_cell_length_a 11.681(5)
_cell_length_b 19.082(9)
_cell_length_c 6.506(2)
_cell_measurement_reflns_used 22
_cell_measurement_temperature 253
_cell_measurement_theta_max 29.91
_cell_measurement_theta_min 28.24
_cell_volume 1450.2(10)
_computing_cell_refinement 'MXC(MAC Science)'
_computing_data_collection 'MXC(MAC Science)'
_computing_data_reduction 'maXus (Mackay et al., 1999)'
_computing_structure_refinement 'SHELXL-97 (Sheldrick, 1997)'
_diffrn_measured_fraction_theta_full 0.993
_diffrn_measured_fraction_theta_max 0.994
_diffrn_measurement_device 'Mac Science MXC3KHF'
_diffrn_measurement_method '\q \w scans'
_diffrn_orient_matrix_type X=UH
_diffrn_orient_matrix_UB_11 0.06801
_diffrn_orient_matrix_UB_12 -0.03040
_diffrn_orient_matrix_UB_13 -0.02809
_diffrn_orient_matrix_UB_21 -0.01345
_diffrn_orient_matrix_UB_22 0.00497
_diffrn_orient_matrix_UB_23 -0.15110
_diffrn_orient_matrix_UB_31 0.05017
_diffrn_orient_matrix_UB_32 0.04237
_diffrn_orient_matrix_UB_33 -0.00247
_diffrn_radiation_source 'fine-focus sealed tube'
_diffrn_radiation_type ' CuK\a'
_diffrn_radiation_wavelength_id all
_diffrn_reflns_limit_h_max 14
_diffrn_reflns_limit_h_min 0
_diffrn_reflns_limit_k_max 23
_diffrn_reflns_limit_k_min 0
_diffrn_reflns_limit_l_max 0
_diffrn_reflns_limit_l_min -7
_diffrn_reflns_number 1630
_diffrn_reflns_theta_full 70.07
_diffrn_reflns_theta_max 70.07
_diffrn_reflns_theta_min 2.32
_diffrn_standards_decay_% 31.259
_diffrn_standards_interval_time 14001
_diffrn_standards_number 3
_exptl_absorpt_coefficient_mu 3.202
_exptl_absorpt_correction_T_max 0.434
_exptl_absorpt_correction_T_min 0.385
_exptl_absorpt_correction_type psi-scan
_exptl_absorpt_process_details
;
psi-scan (North, Philips & Mathews, 1968)
;
_exptl_crystal_colour Colorless
_exptl_crystal_density_diffrn 1.303
_exptl_crystal_density_method 'not measured'
_exptl_crystal_description Prism
_exptl_crystal_F_000 616.0
_exptl_crystal_size_max 0.36
_exptl_crystal_size_mid 0.30
_exptl_crystal_size_min 0.26
_refine_diff_density_max 0.227
_refine_diff_density_min -0.334
_refine_diff_density_rms 0.052
_refine_ls_abs_structure_details 'Flack H D (1983), Acta Cryst. A39, 876-881'
_refine_ls_abs_structure_Flack 0.15(5)
_refine_ls_extinction_method none
_refine_ls_goodness_of_fit_ref 1.076
_refine_ls_hydrogen_treatment refxyz
_refine_ls_matrix_type full
_refine_ls_number_parameters 163
_refine_ls_number_reflns 1601
_refine_ls_number_restraints 0
_refine_ls_restrained_S_all 1.076
_refine_ls_R_factor_all 0.0520
_refine_ls_R_factor_gt 0.0516
_refine_ls_shift/su_max 0.000
_refine_ls_shift/su_mean 0.000
_refine_ls_structure_factor_coef Fsqd
_refine_ls_weighting_details 'calc w=1/[\s^2^(Fo^2^)+(0.0643P)^2^+1.1775P] where P=(Fo^2^+2Fc^2^)/3'
_refine_ls_weighting_scheme calc
_refine_ls_wR_factor_gt 0.1351
_refine_ls_wR_factor_ref 0.1355
_reflns_number_gt 1584
_reflns_number_total 1601
_reflns_threshold_expression >2sigma(I)
_cod_data_source_file ol052570fsi20051026_115215.cif
_cod_data_source_block global
_cod_depositor_comments
;
The following automatic conversions were performed:

'_symmetry_cell_setting' value 'Orthorhombic' changed to
'orthorhombic' according to
/home/saulius/struct/CIF-dictionaries/cif_core.dic dictionary named
'cif_core.dic' version 2.4.1 from 2010-06-29.

Automatic conversion script
Id: cif_fix_values 1715 2011-07-08 13:25:40Z adriana 
;
_cod_original_cell_volume 1450.1(10)
_cod_original_sg_symbol_H-M 'P 21 21 21    '
_cod_original_formula_sum 'C15 H24 O S2 '
_cod_database_code 1505822

loop_
_symmetry_equiv_pos_as_xyz
+X,+Y,+Z
'-X+ 1/2,-Y,+Z+ 1/2'
'+X+ 1/2,-Y+ 1/2,-Z'
'-X,+Y+ 1/2,-Z+ 1/2'

loop_
_atom_site_label
_atom_site_type_symbol
_atom_site_fract_x
_atom_site_fract_y
_atom_site_fract_z
_atom_site_U_iso_or_equiv
_atom_site_adp_type
_atom_site_occupancy
_atom_site_symmetry_multiplicity
_atom_site_calc_flag
_atom_site_refinement_flags
S2 S 0.75555(10) 0.14747(7) 0.4775(2) 0.0721(4) Uani 1 1 d .
S1 S 0.81539(9) 0.12890(6) 0.7757(3) 0.0740(4) Uani 1 1 d .
C2 C 0.5750(3) 0.10690(16) 0.7384(6) 0.0361(7) Uani 1 1 d .
C1 C 0.6713(3) 0.16332(18) 0.7111(7) 0.0451(9) Uani 1 1 d .
C5 C 0.4924(3) 0.10978(19) 0.5568(6) 0.0399(8) Uani 1 1 d .
C6 C 0.3965(4) 0.0551(2) 0.5764(7) 0.0461(9) Uani 1 1 d .
C11 C 0.3318(3) 0.0676(2) 0.7746(8) 0.0551(11) Uani 1 1 d .
C4 C 0.6249(3) 0.03080(18) 0.7418(8) 0.0510(10) Uani 1 1 d .
C10 C 0.4119(4) 0.0604(2) 0.9560(7) 0.0571(11) Uani 1 1 d .
C3 C 0.5081(4) 0.1154(2) 0.9399(6) 0.0476(10) Uani 1 1 d .
C8 C 0.5292(4) -0.02364(18) 0.7587(8) 0.0547(11) Uani 1 1 d .
C7 C 0.4489(4) -0.0180(2) 0.5785(8) 0.0551(11) Uani 1 1 d .
O1 O 0.8951(3) 0.1806(2) 0.8638(9) 0.1030(17) Uani 1 1 d .
C9 C 0.4637(5) -0.0131(2) 0.9590(8) 0.0667(14) Uani 1 1 d .
C15 C 0.5385(4) 0.26980(19) 0.6873(9) 0.0623(13) Uani 1 1 d .
C13 C 0.6596(5) 0.2530(3) 0.9999(10) 0.0736(14) Uani 1 1 d .
C12 C 0.6534(4) 0.24259(19) 0.7681(8) 0.0545(11) Uani 1 1 d .
C14 C 0.7439(4) 0.2902(2) 0.6669(11) 0.0819(17) Uani 1 1 d .
H5A H 0.4584 0.1555 0.5478 0.048 Uiso 1 1 d R
H5B H 0.5338 0.1001 0.4325 0.048 Uiso 1 1 d R
H6 H 0.3440 0.0593 0.4637 0.055 Uiso 1 1 d R
H11A H 0.3008 0.1142 0.7746 0.066 Uiso 1 1 d R
H11B H 0.2707 0.0342 0.7885 0.066 Uiso 1 1 d R
H4A H 0.6668 0.0221 0.6174 0.061 Uiso 1 1 d R
H4B H 0.6750 0.0256 0.8577 0.061 Uiso 1 1 d R
H10 H 0.3699 0.0677 1.0810 0.069 Uiso 1 1 d R
H3A H 0.5598 0.1087 1.0528 0.057 Uiso 1 1 d R
H3B H 0.4754 0.1615 0.9474 0.057 Uiso 1 1 d R
H8 H 0.5631 -0.0695 0.7611 0.066 Uiso 1 1 d R
H7A H 0.3894 -0.0526 0.5894 0.066 Uiso 1 1 d R
H7B H 0.4907 -0.0252 0.4531 0.066 Uiso 1 1 d R
H9A H 0.5137 -0.0180 1.0752 0.080 Uiso 1 1 d R
H9B H 0.4029 -0.0468 0.9684 0.080 Uiso 1 1 d R
H15A H 0.5297 0.3183 0.7228 0.075 Uiso 1 1 d R
H15B H 0.4783 0.2430 0.7498 0.075 Uiso 1 1 d R
H15C H 0.5349 0.2646 0.5406 0.075 Uiso 1 1 d R
H13A H 0.6490 0.3017 1.0317 0.088 Uiso 1 1 d R
H13B H 0.7328 0.2378 1.0502 0.088 Uiso 1 1 d R
H13C H 0.6002 0.2259 1.0639 0.088 Uiso 1 1 d R
H14A H 0.7305 0.3381 0.7047 0.098 Uiso 1 1 d R
H14B H 0.7395 0.2855 0.5202 0.098 Uiso 1 1 d R
H14C H 0.8186 0.2762 0.7129 0.098 Uiso 1 1 d R

loop_
_atom_site_aniso_label
_atom_site_aniso_U_11
_atom_site_aniso_U_22
_atom_site_aniso_U_33
_atom_site_aniso_U_23
_atom_site_aniso_U_13
_atom_site_aniso_U_12
S2 0.0564(6) 0.0741(7) 0.0857(9) 0.0013(7) 0.0299(7) -0.0014(6)
S1 0.0386(5) 0.0650(7) 0.1185(12) 0.0074(8) -0.0113(7) 0.0040(5)
C2 0.0364(16) 0.0283(14) 0.0437(19) 0.0038(15) -0.0004(16) 0.0019(12)
C1 0.0394(18) 0.0343(16) 0.062(2) 0.0043(18) -0.0056(19) 0.0008(14)
C5 0.044(2) 0.0358(17) 0.0397(19) 0.0031(15) -0.0026(17) -0.0014(16)
C6 0.050(2) 0.0373(19) 0.051(2) 0.0007(17) -0.011(2) -0.0030(17)
C11 0.044(2) 0.048(2) 0.074(3) 0.004(2) 0.011(2) -0.0048(17)
C4 0.050(2) 0.0336(16) 0.070(3) 0.008(2) -0.011(2) 0.0076(15)
C10 0.065(3) 0.055(2) 0.051(2) 0.003(2) 0.018(2) -0.012(2)
C3 0.062(3) 0.0408(19) 0.040(2) -0.0019(16) 0.0051(19) -0.0034(19)
C8 0.061(2) 0.0276(15) 0.076(3) 0.006(2) -0.010(3) 0.0023(16)
C7 0.067(3) 0.0334(18) 0.065(3) -0.005(2) -0.007(3) -0.004(2)
O1 0.0522(18) 0.093(3) 0.164(5) 0.002(3) -0.039(3) -0.0144(19)
C9 0.081(3) 0.049(2) 0.070(3) 0.020(2) -0.003(3) -0.015(3)
C15 0.062(2) 0.0267(16) 0.098(4) 0.002(2) -0.006(3) 0.0042(17)
C13 0.075(3) 0.055(2) 0.091(4) -0.024(3) -0.011(3) -0.006(2)
C12 0.051(2) 0.0332(17) 0.079(3) -0.001(2) -0.003(3) -0.0054(16)
C14 0.069(3) 0.049(2) 0.127(5) 0.010(3) 0.006(4) -0.020(2)

loop_
_atom_type_symbol
_atom_type_description
_atom_type_scat_dispersion_real
_atom_type_scat_dispersion_imag
_atom_type_scat_source
C C 0.0181 0.0091 'International Tables Vol C Tables 4.2.6.8 and 6.1.1.4'
H H 0.0000 0.0000 'International Tables Vol C Tables 4.2.6.8 and 6.1.1.4'
O O 0.0492 0.0322 'International Tables Vol C Tables 4.2.6.8 and 6.1.1.4'
S S 0.3331 0.5567 'International Tables Vol C Tables 4.2.6.8 and 6.1.1.4'

loop_
_diffrn_radiation_wavelength
1.54178

loop_
_geom_angle_atom_site_label_1
_geom_angle_atom_site_label_2
_geom_angle_atom_site_label_3
_geom_angle
C1 S2 S1 55.91(13)
O1 S1 C1 115.1(2)
O1 S1 S2 117.3(2)
C1 S1 S2 55.03(15)
C5 C2 C3 109.6(3)
C5 C2 C4 106.2(3)
C3 C2 C4 106.0(3)
C5 C2 C1 109.9(3)
C3 C2 C1 112.9(3)
C4 C2 C1 111.8(3)
C2 C1 C12 122.6(3)
C2 C1 S2 111.4(3)
C12 C1 S2 115.2(3)
C2 C1 S1 112.5(2)
C12 C1 S1 114.0(3)
S2 C1 S1 69.06(15)
C2 C5 C6 111.8(3)
C11 C6 C7 109.7(4)
C11 C6 C5 109.2(3)
C7 C6 C5 109.3(3)
C10 C11 C6 110.0(3)
C8 C4 C2 111.0(3)
C11 C10 C9 109.7(4)
C11 C10 C3 109.7(4)
C9 C10 C3 109.7(4)
C2 C3 C10 110.9(3)
C7 C8 C9 110.1(4)
C7 C8 C4 110.6(4)
C9 C8 C4 109.8(4)
C8 C7 C6 108.8(3)
C8 C9 C10 108.0(4)
C13 C12 C15 109.7(5)
C13 C12 C14 108.3(4)
C15 C12 C14 104.7(4)
C13 C12 C1 110.7(4)
C15 C12 C1 111.2(3)
C14 C12 C1 112.0(4)
C2 C5 H5A 110.0
C6 C5 H5A 108.6
C2 C5 H5B 109.1
C6 C5 H5B 107.8
H5A C5 H5B 109.5
C11 C6 H6 108.6
C7 C6 H6 109.9
C5 C6 H6 110.2
C10 C11 H11A 108.4
C6 C11 H11A 109.5
C10 C11 H11B 109.1
C6 C11 H11B 110.3
H11A C11 H11B 109.5
C8 C4 H4A 108.5
C2 C4 H4A 109.7
C8 C4 H4B 108.6
C2 C4 H4B 109.5
H4A C4 H4B 109.5
C11 C10 H10 109.4
C9 C10 H10 108.9
C3 C10 H10 109.4
C2 C3 H3A 108.6
C10 C3 H3A 108.4
C2 C3 H3B 110.1
C10 C3 H3B 109.3
H3A C3 H3B 109.5
C7 C8 H8 109.5
C9 C8 H8 108.3
C4 C8 H8 108.6
C8 C7 H7A 110.2
C6 C7 H7A 109.8
C8 C7 H7B 109.5
C6 C7 H7B 109.1
H7A C7 H7B 109.5
C8 C9 H9A 110.8
C10 C9 H9A 110.0
C8 C9 H9B 109.7
C10 C9 H9B 108.8
H9A C9 H9B 109.5
C12 C15 H15A 109.8
C12 C15 H15B 108.4
H15A C15 H15B 109.5
C12 C15 H15C 110.2
H15A C15 H15C 109.5
H15B C15 H15C 109.5
C12 C13 H13A 109.5
C12 C13 H13B 109.9
H13A C13 H13B 109.5
C12 C13 H13C 109.0
H13A C13 H13C 109.5
H13B C13 H13C 109.5
C12 C14 H14A 109.8
C12 C14 H14B 109.5
H14A C14 H14B 109.5
C12 C14 H14C 109.1
H14A C14 H14C 109.5
H14B C14 H14C 109.5

loop_
_geom_bond_atom_site_label_1
_geom_bond_atom_site_label_2
_geom_bond_distance
S2 C1 1.836(4)
S2 S1 2.092(2)
S1 O1 1.473(4)
S1 C1 1.856(4)
C2 C5 1.526(5)
C2 C3 1.535(5)
C2 C4 1.565(4)
C2 C1 1.567(5)
C1 C12 1.571(5)
C5 C6 1.537(5)
C6 C11 1.513(6)
C6 C7 1.524(6)
C11 C10 1.512(7)
C4 C8 1.529(5)
C10 C9 1.527(7)
C10 C3 1.541(6)
C8 C7 1.506(6)
C8 C9 1.524(7)
C15 C12 1.532(6)
C13 C12 1.522(8)
C12 C14 1.541(6)
C5 H5A 0.9599
C5 H5B 0.9600
C6 H6 0.9600
C11 H11A 0.9600
C11 H11B 0.9601
C4 H4A 0.9600
C4 H4B 0.9601
C10 H10 0.9600
C3 H3A 0.9600
C3 H3B 0.9599
C8 H8 0.9601
C7 H7A 0.9600
C7 H7B 0.9600
C9 H9A 0.9600
C9 H9B 0.9600
C15 H15A 0.9600
C15 H15B 0.9600
C15 H15C 0.9599
C13 H13A 0.9600
C13 H13B 0.9600
C13 H13C 0.9600
C14 H14A 0.9599
C14 H14B 0.9600
C14 H14C 0.9600
